data_7034722
loop_
_publ_author_name
'Mateo, Ana C.'
'Calvo, Beatriz'
'Mac\'ias, Ram\'on'
'Artigas, Mar\'ia Jos\'e'
'Lahoz, Fernando J.'
'Oro, Luis A.'

_publ_section_title
;
 [1,1-(\h(2)-dppe)-3-(NC5H5)-closo-1,2-RhSB9H8]: conformational lability
 and reactivity with H2 upon protonation.
;
_journal_issue 19
_journal_name_full 'Dalton transactions (Cambridge, England : 2003)'
_journal_page_first 9004
_journal_page_last 9013
_journal_paper_doi 10.1039/c5dt00288e
_journal_volume 44
_journal_year 2015
_chemical_formula_moiety 'C31 H37 B9 N P2 Rh S, 2 (C H2 Cl2)'
_chemical_formula_sum 'C33 H41 B9 Cl4 N P2 Rh S'
_chemical_formula_weight 887.67
_chemical_name_systematic
;
 ?
;
_space_group_IT_number 2
_symmetry_cell_setting triclinic
_symmetry_space_group_name_Hall '-P 1'
_symmetry_space_group_name_H-M 'P -1'
_atom_sites_solution_hydrogens geom
_atom_sites_solution_primary direct
_atom_sites_solution_secondary difmap
_audit_creation_method SHELXL-97
_audit_update_record
;
2015-01-16 deposited with the CCDC.
2015-04-07 downloaded from the CCDC.
;
_cell_angle_alpha 93.404(2)
_cell_angle_beta 91.461(2)
_cell_angle_gamma 100.0580(10)
_cell_formula_units_Z 2
_cell_length_a 9.8610(10)
_cell_length_b 10.3668(10)
_cell_length_c 19.485(2)
_cell_measurement_reflns_used 9975
_cell_measurement_temperature 100(2)
_cell_measurement_theta_max 28.83
_cell_measurement_theta_min 2.31
_cell_volume 1956.5(3)
_computing_cell_refinement 'APEX2 v. 2008.4 (Bruker AXS, 2008)'
_computing_data_collection 'APEX2 v. 2008.4 (Bruker AXS, 2008)'
_computing_data_reduction 'APEX2 v. 2008.4 (Bruker AXS, 2008)'
_computing_molecular_graphics ORTEP
_computing_structure_refinement 'SHELXL-97 (Sheldrick, 1997)'
_computing_structure_solution 'SHELXS-97 (Sheldrick, 1990)'
_diffrn_ambient_temperature 100(2)
_diffrn_detector_area_resol_mean 8.26
_diffrn_measured_fraction_theta_full 0.998
_diffrn_measured_fraction_theta_max 0.921
_diffrn_measurement_device_type 'Bruker APEX DUO system'
_diffrn_measurement_method '\w rotations with narrow frames'
_diffrn_radiation_monochromator graphite
_diffrn_radiation_source 'fine-focus sealed tube'
_diffrn_radiation_type MoK\a
_diffrn_radiation_wavelength 0.71073
_diffrn_reflns_av_R_equivalents 0.0329
_diffrn_reflns_av_sigmaI/netI 0.0350
_diffrn_reflns_limit_h_max 13
_diffrn_reflns_limit_h_min -13
_diffrn_reflns_limit_k_max 13
_diffrn_reflns_limit_k_min -14
_diffrn_reflns_limit_l_max 26
_diffrn_reflns_limit_l_min -25
_diffrn_reflns_number 34075
_diffrn_reflns_theta_full 27.50
_diffrn_reflns_theta_max 29.58
_diffrn_reflns_theta_min 2.00
_diffrn_standards_decay_% no-decay
_exptl_absorpt_coefficient_mu 0.873
_exptl_absorpt_correction_T_max 0.8984
_exptl_absorpt_correction_T_min 0.8089
_exptl_absorpt_correction_type multi-scan
_exptl_absorpt_process_details
;
 Multi-scan correction included in APEX2 package (Bruker AXS, 2008)
;
_exptl_crystal_colour Red
_exptl_crystal_density_diffrn 1.507
_exptl_crystal_density_method 'not measured'
_exptl_crystal_description Prism
_exptl_crystal_F_000 900
_exptl_crystal_size_max 0.238
_exptl_crystal_size_mid 0.157
_exptl_crystal_size_min 0.102
_refine_diff_density_max 0.889
_refine_diff_density_min -0.848
_refine_diff_density_rms 0.076
_refine_ls_extinction_method none
_refine_ls_goodness_of_fit_ref 1.044
_refine_ls_hydrogen_treatment mixed
_refine_ls_matrix_type full
_refine_ls_number_parameters 608
_refine_ls_number_reflns 10118
_refine_ls_number_restraints 0
_refine_ls_restrained_S_all 1.044
_refine_ls_R_factor_all 0.0396
_refine_ls_R_factor_gt 0.0303
_refine_ls_shift/su_max 0.002
_refine_ls_shift/su_mean 0.000
_refine_ls_structure_factor_coef Fsqd
_refine_ls_weighting_details 'calc w=1/[\s^2^(Fo^2^)+(0.0335P)^2^+1.0106P] where P=(Fo^2^+2Fc^2^)/3'
_refine_ls_weighting_scheme calc
_refine_ls_wR_factor_gt 0.0691
_refine_ls_wR_factor_ref 0.0731
_reflns_number_gt 8620
_reflns_number_total 10118
_reflns_threshold_expression >2sigma(I)
_cod_data_source_file c5dt00288e2.cif
_cod_data_source_block fjl236D
_cod_depositor_comments
;
The following automatic conversions were performed:

'_symmetry_cell_setting' value 'Triclinic' changed to 'triclinic'
according to
/usr/data/users/saulius/crontab/automatic-downloads/rss-feeds/RSC/lib/dictionaries/cif_core.dic
dictionary named 'cif_core.dic' version 2.4.2 from 2011-04-26.

Automatic conversion script
Id: cif_fix_values 3143 2015-03-26 13:38:13Z robertas 

 Adding full bibliography for 7034722--7034723.cif.
;
_cod_database_code 7034722

loop_
_symmetry_equiv_pos_as_xyz
'x, y, z'
'-x, -y, -z'

loop_
_atom_site_label
_atom_site_type_symbol
_atom_site_fract_x
_atom_site_fract_y
_atom_site_fract_z
_atom_site_U_iso_or_equiv
_atom_site_adp_type
_atom_site_occupancy
_atom_site_symmetry_multiplicity
_atom_site_calc_flag
_atom_site_refinement_flags
Rh1 Rh 0.023091(15) 0.231678(15) 0.251608(7) 0.01315(4) Uani 1 1 d .
N1 N 0.13073(16) -0.04857(16) 0.25398(8) 0.0174(3) Uani 1 1 d .
P1 P 0.18985(5) 0.29747(5) 0.33339(2) 0.01475(10) Uani 1 1 d .
P2 P 0.16762(5) 0.35465(5) 0.18183(2) 0.01494(10) Uani 1 1 d .
S1 S -0.18281(5) 0.32079(5) 0.24512(3) 0.02051(10) Uani 1 1 d .
B3 B 0.0118(2) 0.0295(2) 0.24916(11) 0.0159(4) Uani 1 1 d .
B4 B -0.1983(2) 0.1933(2) 0.31296(11) 0.0211(5) Uani 1 1 d .
H4B H -0.225(2) 0.236(2) 0.3607(12) 0.029(6) Uiso 1 1 d .
B5 B -0.1725(2) 0.1858(2) 0.17165(11) 0.0194(4) Uani 1 1 d .
H5B H -0.183(2) 0.228(2) 0.1231(11) 0.021(6) Uiso 1 1 d .
B6 B -0.0795(2) 0.0469(2) 0.17584(11) 0.0168(4) Uani 1 1 d .
H6B H -0.049(2) 0.012(2) 0.1272(11) 0.023(6) Uiso 1 1 d .
B7 B -0.0976(2) 0.0588(2) 0.31352(11) 0.0182(4) Uani 1 1 d .
H7B H -0.080(2) 0.031(2) 0.3674(11) 0.023(6) Uiso 1 1 d .
B8 B -0.3191(2) 0.1555(2) 0.23409(12) 0.0214(5) Uani 1 1 d .
H8B H -0.423(2) 0.176(2) 0.2287(11) 0.023(6) Uiso 1 1 d .
B9 B -0.1568(2) -0.0544(2) 0.24092(11) 0.0191(4) Uani 1 1 d .
H9B H -0.172(2) -0.159(2) 0.2401(11) 0.017(5) Uiso 1 1 d .
B10 B -0.2744(2) 0.0329(2) 0.28251(11) 0.0208(4) Uani 1 1 d .
H10B H -0.356(3) -0.019(2) 0.3110(12) 0.029(6) Uiso 1 1 d .
B11 B -0.2607(2) 0.0268(2) 0.18876(11) 0.0202(4) Uani 1 1 d .
H11B H -0.336(2) -0.030(2) 0.1505(12) 0.028(6) Uiso 1 1 d .
C1 C 0.2310(2) -0.0296(2) 0.20760(11) 0.0214(4) Uani 1 1 d .
H1 H 0.220(2) 0.026(2) 0.1750(11) 0.019(6) Uiso 1 1 d .
C2 C 0.3413(2) -0.0944(2) 0.20931(12) 0.0258(4) Uani 1 1 d .
H2 H 0.406(2) -0.080(2) 0.1787(12) 0.022(6) Uiso 1 1 d .
C3 C 0.3493(2) -0.1823(2) 0.25946(12) 0.0260(4) Uani 1 1 d .
H3 H 0.423(3) -0.227(3) 0.2603(13) 0.032(7) Uiso 1 1 d .
C4 C 0.2464(2) -0.2027(2) 0.30613(11) 0.0250(4) Uani 1 1 d .
H4 H 0.250(2) -0.255(3) 0.3421(13) 0.027(6) Uiso 1 1 d .
C5 C 0.1384(2) -0.1344(2) 0.30257(10) 0.0216(4) Uani 1 1 d .
H5 H 0.065(3) -0.146(2) 0.3359(13) 0.030(7) Uiso 1 1 d .
C6 C 0.2425(2) 0.17862(19) 0.38951(9) 0.0180(4) Uani 1 1 d .
C7 C 0.3601(2) 0.1232(2) 0.37899(10) 0.0225(4) Uani 1 1 d .
H7 H 0.420(2) 0.151(2) 0.3434(11) 0.014(5) Uiso 1 1 d .
C8 C 0.3924(2) 0.0288(2) 0.42127(12) 0.0285(5) Uani 1 1 d .
H8 H 0.475(3) -0.012(3) 0.4127(13) 0.031(7) Uiso 1 1 d .
C9 C 0.3082(3) -0.0113(2) 0.47437(12) 0.0319(5) Uani 1 1 d .
H9 H 0.327(3) -0.075(3) 0.5015(13) 0.034(7) Uiso 1 1 d .
C10 C 0.1919(3) 0.0429(2) 0.48566(11) 0.0298(5) Uani 1 1 d .
H10 H 0.136(3) 0.018(3) 0.5201(14) 0.038(7) Uiso 1 1 d .
C11 C 0.1584(2) 0.1376(2) 0.44365(10) 0.0228(4) Uani 1 1 d .
H11 H 0.080(3) 0.175(2) 0.4501(12) 0.024(6) Uiso 1 1 d .
C12 C 0.1704(2) 0.4312(2) 0.39647(9) 0.0176(4) Uani 1 1 d .
C13 C 0.0652(2) 0.5028(2) 0.38708(10) 0.0202(4) Uani 1 1 d .
H13 H -0.001(2) 0.479(2) 0.3492(12) 0.021(6) Uiso 1 1 d .
C14 C 0.0538(2) 0.6089(2) 0.43268(11) 0.0247(4) Uani 1 1 d .
H14 H -0.017(3) 0.657(3) 0.4261(12) 0.029(7) Uiso 1 1 d .
C15 C 0.1458(2) 0.6430(2) 0.48806(11) 0.0259(5) Uani 1 1 d .
H15 H 0.136(3) 0.709(3) 0.5135(13) 0.034(7) Uiso 1 1 d .
C16 C 0.2505(2) 0.5722(2) 0.49847(11) 0.0263(5) Uani 1 1 d .
H16 H 0.311(3) 0.590(3) 0.5345(14) 0.035(7) Uiso 1 1 d .
C17 C 0.2633(2) 0.4669(2) 0.45304(10) 0.0229(4) Uani 1 1 d .
H17 H 0.338(3) 0.420(2) 0.4604(12) 0.028(6) Uiso 1 1 d .
C18 C 0.1148(2) 0.4875(2) 0.13594(10) 0.0187(4) Uani 1 1 d .
C19 C 0.1554(3) 0.5148(2) 0.06968(11) 0.0278(5) Uani 1 1 d .
H19 H 0.199(2) 0.455(2) 0.0442(12) 0.022(6) Uiso 1 1 d .
C20 C 0.1276(3) 0.6272(3) 0.04074(12) 0.0359(6) Uani 1 1 d .
H20 H 0.158(3) 0.642(3) -0.0010(16) 0.048(8) Uiso 1 1 d .
C21 C 0.0599(3) 0.7130(2) 0.07711(12) 0.0306(5) Uani 1 1 d .
H21 H 0.045(3) 0.791(3) 0.0593(13) 0.029(7) Uiso 1 1 d .
C22 C 0.0169(2) 0.6856(2) 0.14231(12) 0.0267(5) Uani 1 1 d .
H22 H -0.028(3) 0.735(3) 0.1660(13) 0.031(7) Uiso 1 1 d .
C23 C 0.0431(2) 0.5736(2) 0.17161(11) 0.0228(4) Uani 1 1 d .
H23 H 0.015(2) 0.558(2) 0.2150(12) 0.019(6) Uiso 1 1 d .
C24 C 0.2433(2) 0.25986(19) 0.11609(9) 0.0169(4) Uani 1 1 d .
C25 C 0.3819(2) 0.2487(2) 0.11843(10) 0.0219(4) Uani 1 1 d .
H25 H 0.444(2) 0.297(2) 0.1521(12) 0.022(6) Uiso 1 1 d .
C26 C 0.4321(2) 0.1640(3) 0.07157(11) 0.0288(5) Uani 1 1 d .
H26 H 0.523(3) 0.159(3) 0.0754(13) 0.038(7) Uiso 1 1 d .
C27 C 0.3450(3) 0.0904(3) 0.02174(11) 0.0308(5) Uani 1 1 d .
H27 H 0.375(3) 0.036(3) -0.0117(13) 0.038(7) Uiso 1 1 d .
C28 C 0.2072(2) 0.1022(2) 0.01811(10) 0.0267(5) Uani 1 1 d .
H28 H 0.151(3) 0.056(3) -0.0154(13) 0.031(7) Uiso 1 1 d .
C29 C 0.1563(2) 0.1864(2) 0.06493(10) 0.0205(4) Uani 1 1 d .
H29 H 0.063(3) 0.193(2) 0.0635(12) 0.026(6) Uiso 1 1 d .
C30 C 0.3140(2) 0.4480(2) 0.23488(9) 0.0177(4) Uani 1 1 d .
H30A H 0.393(2) 0.477(2) 0.2069(12) 0.024(6) Uiso 1 1 d .
H30B H 0.279(2) 0.525(2) 0.2544(11) 0.015(5) Uiso 1 1 d .
C31 C 0.3509(2) 0.3651(2) 0.29220(9) 0.0175(4) Uani 1 1 d .
H31A H 0.416(2) 0.415(2) 0.3259(12) 0.023(6) Uiso 1 1 d .
H31B H 0.393(2) 0.292(2) 0.2740(11) 0.018(6) Uiso 1 1 d .
C500 C 0.3012(2) 0.2805(2) 0.62002(13) 0.0340(5) Uani 1 1 d .
H50A H 0.2829 0.1975 0.6435 0.041 Uiso 1 1 calc R
H50B H 0.2335 0.2737 0.5810 0.041 Uiso 1 1 calc R
Cl1 Cl -0.51979(8) 0.67251(8) 0.09660(4) 0.05256(18) Uani 1 1 d .
Cl2 Cl -0.31861(8) 0.50079(8) 0.11116(5) 0.0599(2) Uani 1 1 d .
C600 C -0.3465(3) 0.6579(3) 0.0999(2) 0.0647(10) Uani 1 1 d .
H60A H -0.3044 0.6874 0.0567 0.078 Uiso 1 1 calc R
H60B H -0.2991 0.7171 0.1382 0.078 Uiso 1 1 calc R
Cl3 Cl 0.27964(7) 0.41162(7) 0.67799(3) 0.04229(15) Uani 1 1 d .
Cl4 Cl 0.46863(6) 0.30195(7) 0.58845(3) 0.03836(14) Uani 1 1 d .

loop_
_atom_site_aniso_label
_atom_site_aniso_U_11
_atom_site_aniso_U_22
_atom_site_aniso_U_33
_atom_site_aniso_U_23
_atom_site_aniso_U_13
_atom_site_aniso_U_12
Rh1 0.01372(7) 0.01405(8) 0.01176(7) 0.00030(5) 0.00021(5) 0.00289(5)
N1 0.0160(8) 0.0150(8) 0.0207(8) 0.0005(6) -0.0005(6) 0.0020(6)
P1 0.0154(2) 0.0159(2) 0.0129(2) 0.00049(17) -0.00025(16) 0.00295(19)
P2 0.0169(2) 0.0149(2) 0.0132(2) 0.00108(17) 0.00075(17) 0.00334(19)
S1 0.0190(2) 0.0202(3) 0.0234(2) -0.00062(19) -0.00091(18) 0.0072(2)
B3 0.0151(10) 0.0140(10) 0.0186(9) 0.0010(8) 0.0004(7) 0.0024(8)
B4 0.0206(11) 0.0243(12) 0.0183(10) -0.0028(9) 0.0007(8) 0.0056(9)
B5 0.0178(10) 0.0235(12) 0.0174(10) 0.0017(8) -0.0017(8) 0.0053(9)
B6 0.0167(10) 0.0181(11) 0.0152(9) -0.0026(8) 0.0002(7) 0.0029(8)
B7 0.0162(10) 0.0209(11) 0.0173(10) 0.0025(8) 0.0016(8) 0.0022(9)
B8 0.0158(10) 0.0255(13) 0.0228(10) -0.0011(9) -0.0006(8) 0.0045(9)
B9 0.0165(10) 0.0195(12) 0.0204(10) -0.0001(8) 0.0005(8) 0.0010(9)
B10 0.0170(10) 0.0247(12) 0.0200(10) 0.0003(9) 0.0033(8) 0.0019(9)
B11 0.0151(10) 0.0247(12) 0.0195(10) -0.0024(9) -0.0012(8) 0.0014(9)
C1 0.0213(10) 0.0177(10) 0.0256(10) 0.0039(8) 0.0030(8) 0.0031(8)
C2 0.0194(10) 0.0230(11) 0.0352(11) 0.0019(9) 0.0052(9) 0.0037(9)
C3 0.0207(10) 0.0193(11) 0.0385(12) -0.0013(9) -0.0044(9) 0.0066(9)
C4 0.0269(11) 0.0215(11) 0.0274(10) 0.0027(9) -0.0039(8) 0.0073(9)
C5 0.0228(10) 0.0195(10) 0.0222(9) 0.0019(8) -0.0015(8) 0.0032(8)
C6 0.0199(9) 0.0169(10) 0.0160(8) 0.0007(7) -0.0052(7) 0.0012(8)
C7 0.0246(10) 0.0224(11) 0.0208(9) 0.0002(8) -0.0035(8) 0.0062(9)
C8 0.0296(12) 0.0235(12) 0.0327(11) 0.0004(9) -0.0113(9) 0.0080(9)
C9 0.0400(14) 0.0234(12) 0.0306(11) 0.0077(9) -0.0169(10) 0.0018(10)
C10 0.0346(12) 0.0309(13) 0.0206(10) 0.0079(9) -0.0055(9) -0.0044(10)
C11 0.0241(10) 0.0251(11) 0.0185(9) 0.0027(8) -0.0026(8) 0.0025(9)
C12 0.0199(9) 0.0181(10) 0.0144(8) -0.0007(7) 0.0019(7) 0.0021(8)
C13 0.0215(10) 0.0197(10) 0.0193(9) 0.0011(8) 0.0005(7) 0.0037(8)
C14 0.0283(11) 0.0215(11) 0.0252(10) -0.0006(8) 0.0036(8) 0.0069(9)
C15 0.0347(12) 0.0191(11) 0.0221(10) -0.0049(8) 0.0063(8) 0.0008(9)
C16 0.0297(11) 0.0284(12) 0.0182(9) -0.0059(8) -0.0017(8) 0.0004(9)
C17 0.0235(10) 0.0247(11) 0.0200(9) -0.0017(8) -0.0008(8) 0.0039(9)
C18 0.0193(9) 0.0162(10) 0.0203(9) 0.0029(7) -0.0029(7) 0.0027(8)
C19 0.0380(13) 0.0250(12) 0.0230(10) 0.0053(9) 0.0015(9) 0.0113(10)
C20 0.0549(16) 0.0319(14) 0.0236(11) 0.0097(10) -0.0006(10) 0.0130(12)
C21 0.0364(13) 0.0199(12) 0.0359(12) 0.0057(9) -0.0126(10) 0.0069(10)
C22 0.0248(11) 0.0189(11) 0.0368(12) -0.0040(9) -0.0061(9) 0.0075(9)
C23 0.0243(10) 0.0207(11) 0.0231(10) -0.0001(8) -0.0001(8) 0.0040(8)
C24 0.0208(9) 0.0178(10) 0.0132(8) 0.0033(7) 0.0034(7) 0.0051(8)
C25 0.0221(10) 0.0261(11) 0.0180(9) 0.0011(8) 0.0003(7) 0.0056(9)
C26 0.0253(11) 0.0385(14) 0.0251(10) -0.0001(9) 0.0038(8) 0.0132(10)
C27 0.0389(13) 0.0354(13) 0.0217(10) -0.0049(9) 0.0044(9) 0.0182(11)
C28 0.0350(12) 0.0272(12) 0.0168(9) -0.0049(8) -0.0016(8) 0.0052(10)
C29 0.0230(10) 0.0225(11) 0.0166(9) 0.0039(7) -0.0001(7) 0.0053(8)
C30 0.0193(9) 0.0165(10) 0.0162(8) -0.0001(7) 0.0001(7) 0.0007(8)
C31 0.0152(9) 0.0209(10) 0.0158(8) 0.0007(7) -0.0004(7) 0.0023(8)
C500 0.0301(12) 0.0286(13) 0.0428(13) -0.0034(10) 0.0051(10) 0.0052(10)
Cl1 0.0417(4) 0.0552(5) 0.0627(4) 0.0132(4) 0.0123(3) 0.0094(3)
Cl2 0.0415(4) 0.0458(5) 0.0922(6) 0.0241(4) -0.0028(4) 0.0011(3)
C600 0.0434(18) 0.0441(19) 0.107(3) 0.0131(19) 0.0155(18) 0.0058(15)
Cl3 0.0500(4) 0.0335(3) 0.0435(3) -0.0070(3) 0.0061(3) 0.0103(3)
Cl4 0.0299(3) 0.0447(4) 0.0424(3) 0.0038(3) 0.0031(2) 0.0112(3)

loop_
_atom_type_symbol
_atom_type_description
_atom_type_scat_dispersion_real
_atom_type_scat_dispersion_imag
_atom_type_scat_source
C C 0.0033 0.0016 'International Tables Vol C Tables 4.2.6.8 and 6.1.1.4'
H H 0.0000 0.0000 'International Tables Vol C Tables 4.2.6.8 and 6.1.1.4'
B B 0.0013 0.0007 'International Tables Vol C Tables 4.2.6.8 and 6.1.1.4'
N N 0.0061 0.0033 'International Tables Vol C Tables 4.2.6.8 and 6.1.1.4'
P P 0.1023 0.0942 'International Tables Vol C Tables 4.2.6.8 and 6.1.1.4'
S S 0.1246 0.1234 'International Tables Vol C Tables 4.2.6.8 and 6.1.1.4'
Rh Rh -1.1178 0.9187 'International Tables Vol C Tables 4.2.6.8 and 6.1.1.4'
Cl Cl 0.1484 0.1585 'International Tables Vol C Tables 4.2.6.8 and 6.1.1.4'

loop_
_geom_angle_atom_site_label_1
_geom_angle_atom_site_label_2
_geom_angle_atom_site_label_3
_geom_angle
B3 Rh1 P1 100.70(6)
B3 Rh1 P2 120.35(6)
P1 Rh1 P2 85.015(19)
B3 Rh1 S1 119.69(6)
P1 Rh1 S1 123.234(19)
P2 Rh1 S1 103.952(19)
B3 Rh1 B7 44.82(8)
P1 Rh1 B7 95.17(5)
P2 Rh1 B7 164.99(6)
S1 Rh1 B7 88.54(6)
B3 Rh1 B6 43.96(8)
P1 Rh1 B6 142.84(5)
P2 Rh1 B6 102.66(5)
S1 Rh1 B6 90.57(5)
B7 Rh1 B6 68.40(7)
B3 Rh1 B5 85.78(8)
P1 Rh1 B5 171.52(6)
P2 Rh1 B5 96.48(6)
S1 Rh1 B5 48.29(6)
B7 Rh1 B5 85.55(8)
B6 Rh1 B5 44.97(8)
B3 Rh1 B4 86.00(8)
P1 Rh1 B4 106.07(5)
P2 Rh1 B4 149.59(6)
S1 Rh1 B4 46.17(6)
B7 Rh1 B4 44.43(8)
B6 Rh1 B4 85.65(7)
B5 Rh1 B4 68.67(7)
C5 N1 C1 119.08(17)
C5 N1 B3 122.40(16)
C1 N1 B3 118.52(16)
C6 P1 C12 101.04(9)
C6 P1 C31 103.33(9)
C12 P1 C31 102.26(9)
C6 P1 Rh1 119.99(6)
C12 P1 Rh1 118.79(6)
C31 P1 Rh1 109.09(6)
C24 P2 C18 104.13(9)
C24 P2 C30 105.79(9)
C18 P2 C30 100.05(9)
C24 P2 Rh1 114.53(7)
C18 P2 Rh1 121.89(7)
C30 P2 Rh1 108.55(6)
B4 S1 B5 91.28(10)
B4 S1 B8 58.33(10)
B5 S1 B8 57.97(10)
B4 S1 Rh1 70.25(7)
B5 S1 Rh1 66.77(7)
B8 S1 Rh1 99.36(7)
N1 B3 B6 125.51(16)
N1 B3 B7 126.67(16)
B6 B3 B7 103.41(15)
N1 B3 B9 119.41(17)
B6 B3 B9 62.88(13)
B7 B3 B9 62.76(13)
N1 B3 Rh1 128.33(14)
B6 B3 Rh1 78.28(11)
B7 B3 Rh1 76.96(11)
B9 B3 Rh1 112.26(13)
B10 B4 B7 59.76(13)
B10 B4 B8 56.51(13)
B7 B4 B8 105.94(15)
B10 B4 S1 114.85(14)
B7 B4 S1 123.94(14)
B8 B4 S1 62.60(11)
B10 B4 Rh1 103.11(12)
B7 B4 Rh1 64.43(10)
B8 B4 Rh1 97.63(11)
S1 B4 Rh1 63.58(7)
B10 B4 H4B 121.5(14)
B7 B4 H4B 119.1(13)
B8 B4 H4B 123.9(13)
S1 B4 H4B 109.8(13)
Rh1 B4 H4B 130.3(13)
B11 B5 B6 59.16(13)
B11 B5 B8 56.35(12)
B6 B5 B8 106.63(15)
B11 B5 S1 113.91(14)
B6 B5 S1 126.75(13)
B8 B5 S1 61.61(10)
B11 B5 Rh1 105.59(12)
B6 B5 Rh1 67.34(9)
B8 B5 Rh1 100.31(11)
S1 B5 Rh1 64.94(7)
B11 B5 H5B 122.4(12)
B6 B5 H5B 118.8(12)
B8 B5 H5B 122.9(12)
S1 B5 H5B 108.3(12)
Rh1 B5 H5B 127.3(12)
B3 B6 B11 112.27(15)
B3 B6 B9 59.37(12)
B11 B6 B9 59.31(13)
B3 B6 B5 119.50(15)
B11 B6 B5 58.67(13)
B9 B6 B5 107.26(15)
B3 B6 Rh1 57.76(10)
B11 B6 Rh1 105.52(12)
B9 B6 Rh1 97.01(11)
B5 B6 Rh1 67.68(10)
B3 B6 H6B 120.1(12)
B11 B6 H6B 116.9(12)
B9 B6 H6B 125.1(13)
B5 B6 H6B 114.3(12)
Rh1 B6 H6B 130.8(13)
B3 B7 B10 111.82(15)
B3 B7 B9 58.96(12)
B10 B7 B9 59.05(12)
B3 B7 B4 122.81(16)
B10 B7 B4 57.76(13)
B9 B7 B4 107.91(15)
B3 B7 Rh1 58.22(10)
B10 B7 Rh1 106.49(13)
B9 B7 Rh1 97.69(12)
B4 B7 Rh1 71.14(11)
B3 B7 H7B 121.3(12)
B10 B7 H7B 116.1(12)
B9 B7 H7B 125.7(12)
B4 B7 H7B 110.7(12)
Rh1 B7 H7B 130.1(12)
B10 B8 B11 63.52(14)
B10 B8 B4 57.76(13)
B11 B8 B4 104.12(15)
B10 B8 B5 102.95(15)
B11 B8 B5 58.05(13)
B4 B8 B5 93.29(14)
B10 B8 S1 112.74(14)
B11 B8 S1 114.38(14)
B4 B8 S1 59.08(10)
B5 B8 S1 60.42(10)
B10 B8 H8B 124.2(12)
B11 B8 H8B 124.1(12)
B4 B8 H8B 127.1(12)
B5 B8 H8B 128.6(12)
S1 B8 H8B 110.6(13)
B3 B9 B11 111.59(17)
B3 B9 B10 112.49(16)
B11 B9 B10 62.25(13)
B3 B9 B6 57.75(12)
B11 B9 B6 60.17(13)
B10 B9 B6 106.49(16)
B3 B9 B7 58.29(12)
B11 B9 B7 105.84(16)
B10 B9 B7 60.46(12)
B6 B9 B7 96.90(15)
B3 B9 H9B 117.4(12)
B11 B9 H9B 121.2(12)
B10 B9 H9B 120.3(12)
B6 B9 H9B 126.9(11)
B7 B9 H9B 126.6(11)
B8 B10 B4 65.73(14)
B8 B10 B9 112.82(16)
B4 B10 B9 113.04(16)
B8 B10 B7 115.48(17)
B4 B10 B7 62.48(13)
B9 B10 B7 60.49(12)
B8 B10 B11 58.45(13)
B4 B10 B11 106.22(16)
B9 B10 B11 58.84(12)
B7 B10 B11 103.37(14)
B8 B10 H10B 115.3(13)
B4 B10 H10B 118.3(13)
B9 B10 H10B 119.9(13)
B7 B10 H10B 121.7(13)
B11 B10 H10B 126.9(13)
B8 B11 B9 112.50(16)
B8 B11 B5 65.60(14)
B9 B11 B5 111.05(16)
B8 B11 B6 116.72(17)
B9 B11 B6 60.52(12)
B5 B11 B6 62.17(13)
B8 B11 B10 58.03(13)
B9 B11 B10 58.91(12)
B5 B11 B10 104.43(16)
B6 B11 B10 104.26(15)
B8 B11 H11B 114.6(13)
B9 B11 H11B 120.4(13)
B5 B11 H11B 120.3(13)
B6 B11 H11B 121.3(12)
B10 B11 H11B 126.5(13)
N1 C1 C2 121.8(2)
N1 C1 H1 116.3(14)
C2 C1 H1 121.9(14)
C1 C2 C3 119.1(2)
C1 C2 H2 120.0(15)
C3 C2 H2 120.9(15)
C4 C3 C2 119.1(2)
C4 C3 H3 121.8(16)
C2 C3 H3 119.1(16)
C3 C4 C5 119.6(2)
C3 C4 H4 122.3(15)
C5 C4 H4 118.0(15)
N1 C5 C4 121.37(19)
N1 C5 H5 117.4(15)
C4 C5 H5 121.2(15)
C7 C6 C11 118.61(19)
C7 C6 P1 122.77(15)
C11 C6 P1 118.57(15)
C8 C7 C6 120.6(2)
C8 C7 H7 119.2(13)
C6 C7 H7 120.2(13)
C9 C8 C7 120.2(2)
C9 C8 H8 119.7(15)
C7 C8 H8 120.1(15)
C10 C9 C8 119.9(2)
C10 C9 H9 119.4(17)
C8 C9 H9 120.7(17)
C9 C10 C11 120.4(2)
C9 C10 H10 121.1(18)
C11 C10 H10 118.5(18)
C10 C11 C6 120.2(2)
C10 C11 H11 121.7(15)
C6 C11 H11 118.0(15)
C13 C12 C17 118.79(18)
C13 C12 P1 119.85(14)
C17 C12 P1 121.31(15)
C12 C13 C14 120.32(19)
C12 C13 H13 120.4(14)
C14 C13 H13 119.3(14)
C15 C14 C13 120.3(2)
C15 C14 H14 119.4(15)
C13 C14 H14 120.3(15)
C14 C15 C16 120.1(2)
C14 C15 H15 116.7(18)
C16 C15 H15 123.2(18)
C15 C16 C17 120.0(2)
C15 C16 H16 122.5(17)
C17 C16 H16 117.5(17)
C16 C17 C12 120.5(2)
C16 C17 H17 119.0(15)
C12 C17 H17 120.6(15)
C19 C18 C23 118.55(19)
C19 C18 P2 122.80(16)
C23 C18 P2 118.29(15)
C20 C19 C18 120.3(2)
C20 C19 H19 120.5(14)
C18 C19 H19 119.2(14)
C21 C20 C19 120.6(2)
C21 C20 H20 122(2)
C19 C20 H20 117(2)
C20 C21 C22 119.6(2)
C20 C21 H21 121.3(15)
C22 C21 H21 119.0(15)
C21 C22 C23 120.4(2)
C21 C22 H22 122.2(17)
C23 C22 H22 117.4(17)
C22 C23 C18 120.5(2)
C22 C23 H23 119.2(15)
C18 C23 H23 120.3(15)
C25 C24 C29 118.75(18)
C25 C24 P2 122.51(15)
C29 C24 P2 118.49(15)
C26 C25 C24 120.6(2)
C26 C25 H25 117.9(14)
C24 C25 H25 121.5(14)
C27 C26 C25 120.3(2)
C27 C26 H26 122.0(17)
C25 C26 H26 117.7(17)
C26 C27 C28 119.7(2)
C26 C27 H27 123.1(17)
C28 C27 H27 117.0(17)
C27 C28 C29 120.3(2)
C27 C28 H28 119.4(16)
C29 C28 H28 120.3(16)
C28 C29 C24 120.36(19)
C28 C29 H29 120.8(15)
C24 C29 H29 118.8(15)
C31 C30 P2 109.58(14)
C31 C30 H30A 112.0(14)
P2 C30 H30A 111.4(14)
C31 C30 H30B 110.2(12)
P2 C30 H30B 104.2(13)
H30A C30 H30B 109.2(19)
C30 C31 P1 107.65(13)
C30 C31 H31A 112.2(14)
P1 C31 H31A 110.3(14)
C30 C31 H31B 111.2(13)
P1 C31 H31B 108.6(13)
H31A C31 H31B 106.9(19)
Cl4 C500 Cl3 111.67(14)
Cl4 C500 H50A 109.3
Cl3 C500 H50A 109.3
Cl4 C500 H50B 109.3
Cl3 C500 H50B 109.3
H50A C500 H50B 107.9
Cl2 C600 Cl1 114.03(19)
Cl2 C600 H60A 108.7
Cl1 C600 H60A 108.7
Cl2 C600 H60B 108.7
Cl1 C600 H60B 108.7
H60A C600 H60B 107.6

loop_
_geom_bond_atom_site_label_1
_geom_bond_atom_site_label_2
_geom_bond_distance
Rh1 B3 2.077(2)
Rh1 P1 2.2481(5)
Rh1 P2 2.2748(5)
Rh1 S1 2.3766(5)
Rh1 B7 2.381(2)
Rh1 B6 2.405(2)
Rh1 B5 2.411(2)
Rh1 B4 2.498(2)
N1 C5 1.347(3)
N1 C1 1.353(3)
N1 B3 1.541(3)
P1 C6 1.827(2)
P1 C12 1.8367(19)
P1 C31 1.844(2)
P2 C24 1.8215(19)
P2 C18 1.828(2)
P2 C30 1.845(2)
S1 B4 1.914(2)
S1 B5 1.959(2)
S1 B8 1.981(3)
B3 B6 1.705(3)
B3 B7 1.723(3)
B3 B9 1.735(3)
B4 B10 1.762(3)
B4 B7 1.847(3)
B4 B8 1.899(3)
B4 H4B 1.07(2)
B5 B11 1.779(3)
B5 B6 1.842(3)
B5 B8 1.909(3)
B5 H5B 1.07(2)
B6 B11 1.788(3)
B6 B9 1.794(3)
B6 H6B 1.07(2)
B7 B10 1.800(3)
B7 B9 1.800(3)
B7 H7B 1.12(2)
B8 B10 1.737(3)
B8 B11 1.745(3)
B8 H8B 1.08(2)
B9 B11 1.773(3)
B9 B10 1.774(3)
B9 H9B 1.06(2)
B10 B11 1.833(3)
B10 H10B 1.07(2)
B11 H11B 1.11(2)
C1 C2 1.375(3)
C1 H1 0.90(2)
C2 C3 1.385(3)
C2 H2 0.88(2)
C3 C4 1.377(3)
C3 H3 0.93(3)
C4 C5 1.381(3)
C4 H4 0.92(3)
C5 H5 0.98(3)
C6 C7 1.396(3)
C6 C11 1.398(3)
C7 C8 1.389(3)
C7 H7 0.95(2)
C8 C9 1.381(3)
C8 H8 0.99(3)
C9 C10 1.379(4)
C9 H9 0.91(3)
C10 C11 1.392(3)
C10 H10 0.90(3)
C11 H11 0.94(2)
C12 C13 1.391(3)
C12 C17 1.404(3)
C13 C14 1.394(3)
C13 H13 0.97(2)
C14 C15 1.380(3)
C14 H14 0.94(3)
C15 C16 1.385(3)
C15 H15 0.84(3)
C16 C17 1.389(3)
C16 H16 0.90(3)
C17 H17 0.96(2)
C18 C19 1.392(3)
C18 C23 1.397(3)
C19 C20 1.390(3)
C19 H19 0.94(2)
C20 C21 1.376(4)
C20 H20 0.89(3)
C21 C22 1.379(3)
C21 H21 0.93(3)
C22 C23 1.385(3)
C22 H22 0.86(3)
C23 H23 0.91(2)
C24 C25 1.392(3)
C24 C29 1.396(3)
C25 C26 1.389(3)
C25 H25 0.95(2)
C26 C27 1.380(3)
C26 H26 0.91(3)
C27 C28 1.386(3)
C27 H27 0.92(3)
C28 C29 1.388(3)
C28 H28 0.90(3)
C29 H29 0.94(2)
C30 C31 1.523(3)
C30 H30A 0.98(2)
C30 H30B 0.99(2)
C31 H31A 0.97(2)
C31 H31B 0.97(2)
C500 Cl4 1.759(2)
C500 Cl3 1.760(2)
C500 H50A 0.9900
C500 H50B 0.9900
Cl1 C600 1.742(3)
Cl2 C600 1.723(3)
C600 H60A 0.9900
C600 H60B 0.9900
